data_4321697
loop_
_publ_author_name
'Jean-Pierre Costes'
'Fran\,coise Dahan'
'Arnaud Dupuis'

_publ_contact_author
;
       Dr Jean-Pierre Costes
       Laboratoire de Chimie de Coordination du CNRS
       205 Route de Narbonne
       31077 Toulouse Cedex 4
       France
;
_publ_contact_author_email costes@lcctoul.lcc-toulouse.fr
_publ_contact_author_fax '(33) 0561553003'
_publ_contact_author_phone '(33) 0561333152'
_publ_section_title
;
 Is Ferromagnetism an Intrinsic Property of the CuII/GdIII Couple? 2.
 Structures and Magnetic Properties of Novel Trinuclear Complexes with
 \m-Phenolato-\m-oximato (Cu-Ln-Cu) Cores (Ln = La, Ce, Gd)
;
_journal_name_full 'Inorganic Chemistry'
_journal_page_first 5994
_journal_page_last 6000
_journal_paper_doi 10.1021/ic000666u
_journal_volume 39
_journal_year 2000
_chemical_formula_sum 'C30 H38 Ce Cu2 N9 O13'
_chemical_formula_weight 999.89
_chemical_name_systematic
; 
 ? 
;
_space_group_IT_number 2
_symmetry_cell_setting triclinic
_symmetry_space_group_name_Hall '-P 1'
_symmetry_space_group_name_H-M 'P -1'
_atom_sites_solution_hydrogens geom
_atom_sites_solution_primary direct
_atom_sites_solution_secondary difmap
_audit_creation_method SHELXL-97
_cell_angle_alpha 108.67(2)
_cell_angle_beta 110.482(13)
_cell_angle_gamma 92.350(19)
_cell_formula_units_Z 2
_cell_length_a 11.2255(18)
_cell_length_b 16.927(3)
_cell_length_c 11.0096(18)
_cell_measurement_reflns_used 25
_cell_measurement_temperature 293(2)
_cell_measurement_theta_max 17.9
_cell_measurement_theta_min 12.9
_cell_volume 1828.8(6)
_computing_cell_refinement CAD4-EXPRESS
_computing_data_collection CAD4-EXPRESS
_computing_data_reduction 'MolEN (Fair, 1990)'
_computing_molecular_graphics 'ZORTEP (Zsolnai, 1996)'
_computing_structure_refinement 'SHELXL-97 (Sheldrick, 1997)'
_computing_structure_solution 'SHELXS-97 (Sheldrick, 1990)'
_diffrn_ambient_temperature 293(2)
_diffrn_measured_fraction_theta_full 1.000
_diffrn_measured_fraction_theta_max 1.000
_diffrn_measurement_device_type 'Enraf-Nonius CAD4'
_diffrn_measurement_method \w-2\q
_diffrn_radiation_monochromator graphite
_diffrn_radiation_source 'fine-focus sealed tube'
_diffrn_radiation_type MoK\a
_diffrn_radiation_wavelength 0.71073
_diffrn_reflns_av_R_equivalents 0.0000
_diffrn_reflns_av_sigmaI/netI 0.0281
_diffrn_reflns_limit_h_max 12
_diffrn_reflns_limit_h_min -13
_diffrn_reflns_limit_k_max 19
_diffrn_reflns_limit_k_min -20
_diffrn_reflns_limit_l_max 13
_diffrn_reflns_limit_l_min 0
_diffrn_reflns_number 7181
_diffrn_reflns_theta_full 25.97
_diffrn_reflns_theta_max 25.97
_diffrn_reflns_theta_min 1.97
_diffrn_standards_decay_% -1.1
_diffrn_standards_interval_time 120
_diffrn_standards_number 3
_exptl_absorpt_coefficient_mu 2.453
_exptl_absorpt_correction_T_max 0.9990
_exptl_absorpt_correction_T_min 0.7038
_exptl_absorpt_correction_type Psi-scans
_exptl_crystal_colour Red
_exptl_crystal_density_diffrn 1.816
_exptl_crystal_density_method 'not measured'
_exptl_crystal_description Plate
_exptl_crystal_F_000 1002
_exptl_crystal_size_max 0.50
_exptl_crystal_size_mid 0.30
_exptl_crystal_size_min 0.05
_refine_diff_density_max 1.033
_refine_diff_density_min -0.811
_refine_diff_density_rms 0.084
_refine_ls_extinction_method none
_refine_ls_goodness_of_fit_ref 1.067
_refine_ls_hydrogen_treatment mixed
_refine_ls_matrix_type full
_refine_ls_number_parameters 496
_refine_ls_number_reflns 7181
_refine_ls_number_restraints 0
_refine_ls_restrained_S_all 1.067
_refine_ls_R_factor_all 0.0369
_refine_ls_R_factor_gt 0.0293
_refine_ls_shift/su_max 0.003
_refine_ls_shift/su_mean 0.000
_refine_ls_structure_factor_coef Fsqd
_refine_ls_weighting_details 'w=1/[\s^2^(Fo^2^)+(0.0553P)^2^+0.0000P] where P=(Fo^2^+2Fc^2^)/3'
_refine_ls_weighting_scheme calc
_refine_ls_wR_factor_gt 0.0596
_refine_ls_wR_factor_ref 0.0643
_reflns_number_gt 6034
_reflns_number_total 7181
_reflns_threshold_expression >2sigma(I)
_cod_data_source_file ic000666u_2.cif
_cod_data_source_block (3Ce)
_cod_depositor_comments
;
The following automatic conversions were performed:

'_refine_ls_weighting_scheme' value 'calc
w=1/[\s^2^(Fo^2^)+(0.0553P)^2^+0.0000P] where P=(Fo^2^+2Fc^2^)/3' was
changed to 'calc'. New tag '_refine_ls_weighting_details' was
created. The value of the new tag was set to
'w=1/[\s^2^(Fo^2^)+(0.0553P)^2^+0.0000P] where P=(Fo^2^+2Fc^2^)/3'.

Automatic conversion script
Id: cif_fix_values 3143 2015-03-26 13:38:13Z robertas 
;
_cod_original_cell_volume 1828.7(5)
_cod_database_code 4321697

loop_
_symmetry_equiv_pos_as_xyz
'x, y, z'
'-x, -y, -z'

loop_
_atom_site_label
_atom_site_type_symbol
_atom_site_fract_x
_atom_site_fract_y
_atom_site_fract_z
_atom_site_U_iso_or_equiv
_atom_site_adp_type
_atom_site_occupancy
_atom_site_calc_flag
_atom_site_refinement_flags
_atom_site_disorder_assembly
_atom_site_disorder_group
Ce Ce 0.229875(15) 0.254635(10) 0.517670(18) 0.03071(7) Uani 1 d . . .
Cu1 Cu 0.01351(3) 0.10845(2) 0.55419(4) 0.02974(9) Uani 1 d . . .
O1 O 0.01937(19) 0.14324(14) 0.4082(2) 0.0336(5) Uani 1 d . . .
C1 C -0.0847(3) 0.1354(2) 0.2979(3) 0.0337(6) Uani 1 d . . .
C2 C -0.0668(3) 0.1503(3) 0.1856(4) 0.0451(8) Uani 1 d . . .
H2 H 0.0162 0.1656 0.1916 0.050 Uiso 1 calc R . .
C3 C -0.1709(4) 0.1424(3) 0.0683(4) 0.0547(10) Uani 1 d . . .
H3 H -0.1572 0.1533 -0.0038 0.060 Uiso 1 calc R . .
C4 C -0.2961(4) 0.1186(3) 0.0537(4) 0.0556(10) Uani 1 d . . .
H4 H -0.3651 0.1105 -0.0289 0.061 Uiso 1 calc R . .
C5 C -0.3167(3) 0.1072(2) 0.1617(4) 0.0431(8) Uani 1 d . . .
H5 H -0.4010 0.0937 0.1535 0.047 Uiso 1 calc R . .
C6 C -0.2142(3) 0.1151(2) 0.2858(3) 0.0337(6) Uani 1 d . . .
C7 C -0.2489(3) 0.1062(2) 0.3964(3) 0.0356(7) Uani 1 d . . .
H7 H -0.3356 0.1025 0.3838 0.039 Uiso 1 calc R . .
N1 N -0.1691(2) 0.10329(16) 0.5096(3) 0.0321(5) Uani 1 d . . .
C8 C -0.2057(3) 0.1032(2) 0.6279(3) 0.0349(7) Uani 1 d . . .
C9 C -0.1133(3) 0.0536(2) 0.7034(4) 0.0378(7) Uani 1 d . . .
H9A H -0.1084 0.0692 0.7980 0.042 Uiso 1 calc R . .
H9B H -0.1456 -0.0066 0.6565 0.042 Uiso 1 calc R . .
C10 C -0.1820(4) 0.1960(2) 0.7221(4) 0.0498(9) Uani 1 d . . .
H10A H -0.0941 0.2210 0.7488 0.055 Uiso 1 calc R . .
H10B H -0.1981 0.1992 0.8035 0.055 Uiso 1 calc R . .
H10C H -0.2390 0.2261 0.6730 0.055 Uiso 1 calc R . .
C11 C -0.3444(3) 0.0612(3) 0.5831(5) 0.0521(9) Uani 1 d . . .
H11A H -0.3568 0.0032 0.5244 0.057 Uiso 1 calc R . .
H11B H -0.4024 0.0904 0.5330 0.057 Uiso 1 calc R . .
H11C H -0.3615 0.0636 0.6637 0.057 Uiso 1 calc R . .
N2 N 0.0140(3) 0.07297(18) 0.7041(3) 0.0363(6) Uani 1 d . . .
C12 C 0.1251(3) 0.0825(2) 0.7990(3) 0.0371(7) Uani 1 d . . .
C13 C 0.2343(3) 0.1018(2) 0.7614(3) 0.0377(7) Uani 1 d . . .
C14 C 0.1482(4) 0.0801(3) 0.9400(4) 0.0524(9) Uani 1 d . . .
H14A H 0.0670 0.0666 0.9459 0.058 Uiso 1 calc R . .
H14B H 0.1926 0.1344 1.0092 0.058 Uiso 1 calc R . .
H14C H 0.1999 0.0378 0.9554 0.058 Uiso 1 calc R . .
C15 C 0.3743(4) 0.1130(3) 0.8522(4) 0.0549(10) Uani 1 d . . .
H15A H 0.4271 0.1253 0.8060 0.060 Uiso 1 calc R . .
H15B H 0.3916 0.0619 0.8702 0.060 Uiso 1 calc R . .
H15C H 0.3937 0.1590 0.9383 0.060 Uiso 1 calc R . .
N3 N 0.2004(2) 0.11325(16) 0.6445(3) 0.0325(5) Uani 1 d . . .
O3 O 0.2870(2) 0.13544(15) 0.6003(2) 0.0379(5) Uani 1 d . . .
Cu2 Cu 0.35131(4) 0.46028(2) 0.53756(4) 0.03564(10) Uani 1 d . . .
O2 O 0.4226(2) 0.37855(13) 0.6166(2) 0.0334(5) Uani 1 d . . .
C16 C 0.5156(3) 0.39973(19) 0.7426(3) 0.0319(6) Uani 1 d . . .
C17 C 0.5701(3) 0.3350(2) 0.7841(4) 0.0389(7) Uani 1 d . . .
H17 H 0.5433 0.2794 0.7218 0.043 Uiso 1 calc R . .
C18 C 0.6623(4) 0.3514(2) 0.9146(4) 0.0438(8) Uani 1 d . . .
H18 H 0.6961 0.3069 0.9393 0.048 Uiso 1 calc R . .
C19 C 0.7052(4) 0.4334(2) 1.0096(4) 0.0462(8) Uani 1 d . . .
H19 H 0.7669 0.4444 1.0981 0.051 Uiso 1 calc R . .
C20 C 0.6552(4) 0.4984(2) 0.9712(4) 0.0460(8) Uani 1 d . . .
H20 H 0.6836 0.5535 1.0351 0.051 Uiso 1 calc R . .
C21 C 0.5624(3) 0.4839(2) 0.8380(4) 0.0365(7) Uani 1 d . . .
C22 C 0.5200(3) 0.5586(2) 0.8110(4) 0.0414(8) Uani 1 d . . .
H22 H 0.5527 0.6101 0.8847 0.046 Uiso 1 calc R . .
N4 N 0.4430(3) 0.56024(17) 0.6967(3) 0.0371(6) Uani 1 d . . .
C23 C 0.3985(3) 0.6404(2) 0.6808(4) 0.0411(8) Uani 1 d . . .
C24 C 0.3527(4) 0.6272(2) 0.5256(4) 0.0510(9) Uani 1 d . . .
H24A H 0.2916 0.6643 0.5034 0.056 Uiso 1 calc R . .
H24B H 0.4256 0.6406 0.5034 0.056 Uiso 1 calc R . .
C25 C 0.2847(4) 0.6507(2) 0.7262(4) 0.0495(9) Uani 1 d . . .
H25A H 0.2192 0.6011 0.6721 0.054 Uiso 1 calc R . .
H25B H 0.2500 0.6994 0.7123 0.054 Uiso 1 calc R . .
H25C H 0.3133 0.6579 0.8227 0.054 Uiso 1 calc R . .
C26 C 0.5058(4) 0.7175(2) 0.7638(5) 0.0584(11) Uani 1 d . . .
H26A H 0.5758 0.7089 0.7327 0.064 Uiso 1 calc R . .
H26B H 0.5361 0.7252 0.8606 0.064 Uiso 1 calc R . .
H26C H 0.4731 0.7668 0.7504 0.064 Uiso 1 calc R . .
N5 N 0.2916(3) 0.53928(19) 0.4451(3) 0.0437(7) Uani 1 d . . .
C27 C 0.2043(4) 0.5081(3) 0.3237(4) 0.0457(9) Uani 1 d . . .
C28 C 0.1660(3) 0.4147(3) 0.2710(4) 0.0435(8) Uani 1 d . . .
C29 C 0.1422(4) 0.5577(3) 0.2355(5) 0.0629(12) Uani 1 d . . .
H29A H 0.1780 0.6168 0.2851 0.069 Uiso 1 calc R . .
H29B H 0.0509 0.5495 0.2136 0.069 Uiso 1 calc R . .
H29C H 0.1578 0.5389 0.1513 0.069 Uiso 1 calc R . .
C30 C 0.0574(4) 0.3641(3) 0.1372(4) 0.0643(12) Uani 1 d . . .
H30A H 0.0514 0.3052 0.1254 0.071 Uiso 1 calc R . .
H30B H 0.0733 0.3724 0.0615 0.071 Uiso 1 calc R . .
H30C H -0.0221 0.3824 0.1389 0.071 Uiso 1 calc R . .
N6 N 0.2339(3) 0.38014(19) 0.3558(3) 0.0389(6) Uani 1 d . . .
O4 O 0.2099(2) 0.29661(15) 0.3228(3) 0.0434(5) Uani 1 d . . .
O5 O 0.1039(2) 0.26572(16) 0.6871(3) 0.0463(6) Uani 1 d . . .
O6 O 0.3094(3) 0.30444(17) 0.7958(3) 0.0496(6) Uani 1 d . . .
N7 N 0.2024(3) 0.28786(19) 0.8007(3) 0.0472(7) Uani 1 d . . .
O7 O 0.1917(4) 0.2909(2) 0.9088(3) 0.0744(10) Uani 1 d . . .
O8 O 0.2385(2) 0.12880(15) 0.3044(3) 0.0415(5) Uani 1 d . . .
O9 O 0.4250(2) 0.19676(16) 0.4573(3) 0.0427(5) Uani 1 d . . .
N8 N 0.3597(3) 0.13808(17) 0.3433(3) 0.0351(6) Uani 1 d . . .
O10 O 0.4124(3) 0.09286(18) 0.2747(3) 0.0563(7) Uani 1 d . . .
O11 O 0.0189(3) 0.3243(2) 0.4591(4) 0.0615(8) Uani 1 d . . .
O12 O 0.1890(2) 0.40936(16) 0.6192(3) 0.0464(6) Uani 1 d . . .
N9 N 0.0667(3) 0.3952(2) 0.5542(4) 0.0513(8) Uani 1 d . . .
O13 O 0.0022(3) 0.4481(2) 0.5820(4) 0.0821(11) Uani 1 d . . .

loop_
_atom_site_aniso_label
_atom_site_aniso_U_11
_atom_site_aniso_U_22
_atom_site_aniso_U_33
_atom_site_aniso_U_23
_atom_site_aniso_U_13
_atom_site_aniso_U_12
Ce 0.02508(10) 0.03133(10) 0.03898(11) 0.01478(7) 0.01409(7) 0.00461(7)
Cu1 0.02212(18) 0.0368(2) 0.03195(19) 0.01590(16) 0.00914(14) 0.00352(14)
O1 0.0234(10) 0.0455(12) 0.0320(11) 0.0176(9) 0.0078(8) 0.0019(9)
C1 0.0251(14) 0.0423(17) 0.0329(16) 0.0155(13) 0.0082(12) 0.0082(12)
C2 0.0323(17) 0.069(2) 0.0381(18) 0.0229(17) 0.0144(14) 0.0083(16)
C3 0.048(2) 0.084(3) 0.0378(19) 0.0287(19) 0.0158(16) 0.020(2)
C4 0.042(2) 0.077(3) 0.0378(19) 0.0208(19) 0.0026(16) 0.0184(19)
C5 0.0294(16) 0.053(2) 0.0440(19) 0.0196(16) 0.0083(14) 0.0101(15)
C6 0.0257(15) 0.0355(16) 0.0352(16) 0.0119(13) 0.0068(12) 0.0051(12)
C7 0.0244(14) 0.0366(16) 0.0443(18) 0.0131(14) 0.0126(13) 0.0058(12)
N1 0.0278(13) 0.0353(13) 0.0369(14) 0.0144(11) 0.0153(11) 0.0053(10)
C8 0.0325(16) 0.0385(17) 0.0439(18) 0.0204(14) 0.0214(14) 0.0061(13)
C9 0.0377(17) 0.0422(18) 0.0431(18) 0.0229(15) 0.0199(14) 0.0052(14)
C10 0.066(2) 0.043(2) 0.054(2) 0.0195(17) 0.037(2) 0.0180(18)
C11 0.0315(18) 0.068(3) 0.070(3) 0.035(2) 0.0262(18) 0.0047(17)
N2 0.0350(14) 0.0389(15) 0.0393(15) 0.0190(12) 0.0146(12) 0.0076(11)
C12 0.0375(17) 0.0357(16) 0.0377(17) 0.0162(13) 0.0107(14) 0.0111(13)
C13 0.0305(16) 0.0356(16) 0.0401(17) 0.0144(14) 0.0049(13) 0.0047(13)
C14 0.054(2) 0.064(2) 0.0399(19) 0.0251(18) 0.0125(17) 0.0158(19)
C15 0.0339(19) 0.065(3) 0.053(2) 0.029(2) -0.0043(16) 0.0028(17)
N3 0.0263(13) 0.0320(13) 0.0361(14) 0.0128(11) 0.0080(11) 0.0030(10)
O3 0.0252(11) 0.0444(13) 0.0489(13) 0.0219(11) 0.0151(10) 0.0066(9)
Cu2 0.0366(2) 0.0335(2) 0.0450(2) 0.02078(17) 0.01829(18) 0.01148(16)
O2 0.0293(11) 0.0291(10) 0.0420(12) 0.0148(9) 0.0118(9) 0.0063(8)
C16 0.0280(15) 0.0330(15) 0.0412(17) 0.0159(13) 0.0181(13) 0.0087(12)
C17 0.0359(17) 0.0352(17) 0.0449(19) 0.0147(14) 0.0140(14) 0.0106(13)
C18 0.0460(19) 0.0457(19) 0.048(2) 0.0249(16) 0.0192(16) 0.0170(16)
C19 0.047(2) 0.049(2) 0.0419(19) 0.0199(16) 0.0124(16) 0.0110(16)
C20 0.049(2) 0.0396(18) 0.0441(19) 0.0131(15) 0.0144(16) 0.0009(15)
C21 0.0341(16) 0.0342(16) 0.0442(18) 0.0151(14) 0.0176(14) 0.0056(13)
C22 0.0443(19) 0.0326(17) 0.048(2) 0.0123(14) 0.0201(16) 0.0052(14)
N4 0.0376(15) 0.0307(14) 0.0539(17) 0.0211(12) 0.0241(13) 0.0094(11)
C23 0.0463(19) 0.0292(16) 0.062(2) 0.0230(15) 0.0304(17) 0.0135(14)
C24 0.071(3) 0.0390(19) 0.072(3) 0.0365(19) 0.044(2) 0.0205(18)
C25 0.059(2) 0.045(2) 0.070(3) 0.0324(19) 0.043(2) 0.0227(18)
C26 0.062(3) 0.0359(19) 0.086(3) 0.026(2) 0.035(2) 0.0092(18)
N5 0.0553(18) 0.0430(16) 0.0528(18) 0.0291(14) 0.0318(15) 0.0214(14)
C27 0.0435(19) 0.063(2) 0.057(2) 0.0381(19) 0.0332(18) 0.0239(17)
C28 0.0379(18) 0.060(2) 0.047(2) 0.0307(17) 0.0218(16) 0.0167(16)
C29 0.061(3) 0.076(3) 0.079(3) 0.055(3) 0.033(2) 0.028(2)
C30 0.062(3) 0.078(3) 0.053(2) 0.032(2) 0.012(2) 0.024(2)
N6 0.0371(15) 0.0461(16) 0.0454(16) 0.0263(13) 0.0200(12) 0.0122(12)
O4 0.0461(14) 0.0424(13) 0.0437(13) 0.0197(11) 0.0158(11) 0.0061(11)
O5 0.0434(14) 0.0412(13) 0.0546(15) 0.0138(11) 0.0230(12) 0.0010(11)
O6 0.0470(15) 0.0492(14) 0.0470(14) 0.0104(11) 0.0190(12) -0.0053(11)
N7 0.0563(19) 0.0351(15) 0.0474(18) 0.0051(13) 0.0269(15) -0.0054(13)
O7 0.097(3) 0.076(2) 0.0471(17) 0.0069(15) 0.0410(17) -0.0158(18)
O8 0.0318(12) 0.0437(13) 0.0500(14) 0.0177(11) 0.0162(10) 0.0042(10)
O9 0.0327(12) 0.0451(13) 0.0511(14) 0.0186(12) 0.0160(11) 0.0035(10)
N8 0.0342(14) 0.0339(14) 0.0467(16) 0.0205(12) 0.0207(12) 0.0075(11)
O10 0.0529(16) 0.0572(16) 0.0683(18) 0.0170(14) 0.0380(14) 0.0175(13)
O11 0.0396(15) 0.0597(18) 0.086(2) 0.0319(17) 0.0188(14) 0.0133(13)
O12 0.0345(13) 0.0465(14) 0.0677(17) 0.0253(12) 0.0259(12) 0.0094(11)
N9 0.0488(19) 0.056(2) 0.081(2) 0.0428(19) 0.0431(18) 0.0261(16)
O13 0.067(2) 0.085(2) 0.127(3) 0.048(2) 0.062(2) 0.0471(19)

loop_
_atom_type_symbol
_atom_type_description
_atom_type_scat_dispersion_real
_atom_type_scat_dispersion_imag
_atom_type_scat_source
C C 0.0033 0.0016 'International Tables Vol C Tables 4.2.6.8 and 6.1.1.4'
H H 0.0000 0.0000 'International Tables Vol C Tables 4.2.6.8 and 6.1.1.4'
N N 0.0061 0.0033 'International Tables Vol C Tables 4.2.6.8 and 6.1.1.4'
O O 0.0106 0.0060 'International Tables Vol C Tables 4.2.6.8 and 6.1.1.4'
Cu Cu 0.3201 1.2651 'International Tables Vol C Tables 4.2.6.8 and 6.1.1.4'
Ce Ce -0.2486 2.6331 'International Tables Vol C Tables 4.2.6.8 and 6.1.1.4'

loop_
_geom_angle_atom_site_label_1
_geom_angle_atom_site_label_2
_geom_angle_atom_site_label_3
_geom_angle
_geom_angle_site_symmetry_1
_geom_angle_site_symmetry_3
_geom_angle_publ_flag
O4 Ce O3 140.21(8) . . ?
O4 Ce O1 99.74(8) . . ?
O3 Ce O1 73.49(7) . . ?
O4 Ce O2 75.91(8) . . ?
O3 Ce O2 113.39(7) . . ?
O1 Ce O2 172.98(6) . . ?
O4 Ce O12 81.91(9) . . ?
O3 Ce O12 137.48(8) . . ?
O1 Ce O12 112.05(7) . . ?
O2 Ce O12 62.19(7) . . ?
O4 Ce O9 78.79(8) . . ?
O3 Ce O9 69.58(8) . . ?
O1 Ce O9 114.55(7) . . ?
O2 Ce O9 70.34(7) . . ?
O12 Ce O9 131.76(8) . . ?
O4 Ce O8 67.56(8) . . ?
O3 Ce O8 73.37(8) . . ?
O1 Ce O8 70.73(7) . . ?
O2 Ce O8 111.88(7) . . ?
O12 Ce O8 149.15(8) . . ?
O9 Ce O8 47.99(7) . . ?
O4 Ce O11 72.19(9) . . ?
O3 Ce O11 133.79(9) . . ?
O1 Ce O11 67.79(8) . . ?
O2 Ce O11 105.43(8) . . ?
O12 Ce O11 48.01(9) . . ?
O9 Ce O11 150.71(9) . . ?
O8 Ce O11 114.43(9) . . ?
O4 Ce O5 137.04(8) . . ?
O3 Ce O5 77.23(8) . . ?
O1 Ce O5 66.37(7) . . ?
O2 Ce O5 112.98(8) . . ?
O12 Ce O5 68.28(8) . . ?
O9 Ce O5 144.16(8) . . ?
O8 Ce O5 133.16(8) . . ?
O11 Ce O5 64.91(9) . . ?
O4 Ce O6 146.20(8) . . ?
O3 Ce O6 68.36(8) . . ?
O1 Ce O6 107.92(8) . . ?
O2 Ce O6 74.50(8) . . ?
O12 Ce O6 70.06(9) . . ?
O9 Ce O6 105.87(8) . . ?
O8 Ce O6 140.00(8) . . ?
O11 Ce O6 100.47(10) . . ?
O5 Ce O6 47.23(8) . . ?
O4 Ce Cu2 54.20(6) . . ?
O3 Ce Cu2 144.53(5) . . ?
O1 Ce Cu2 141.95(5) . . ?
O2 Ce Cu2 31.14(5) . . ?
O12 Ce Cu2 44.60(5) . . ?
O9 Ce Cu2 89.21(6) . . ?
O8 Ce Cu2 113.55(6) . . ?
O11 Ce Cu2 77.12(7) . . ?
O5 Ce Cu2 111.64(6) . . ?
O6 Ce Cu2 92.09(6) . . ?
O4 Ce Cu1 130.20(6) . . ?
O3 Ce Cu1 53.56(5) . . ?
O1 Ce Cu1 30.54(5) . . ?
O2 Ce Cu1 152.93(5) . . ?
O12 Ce Cu1 109.36(6) . . ?
O9 Ce Cu1 116.91(6) . . ?
O8 Ce Cu1 88.25(6) . . ?
O11 Ce Cu1 80.54(7) . . ?
O5 Ce Cu1 44.92(6) . . ?
O6 Ce Cu1 78.45(6) . . ?
Cu2 Ce Cu1 153.704(13) . . ?
O1 Cu1 N1 96.94(10) . . ?
O1 Cu1 N2 177.97(10) . . ?
N1 Cu1 N2 85.09(11) . . ?
O1 Cu1 N3 96.95(10) . . ?
N1 Cu1 N3 165.56(11) . . ?
N2 Cu1 N3 81.04(11) . . ?
O1 Cu1 O5 79.52(9) . . ?
N1 Cu1 O5 103.20(10) . . ?
N2 Cu1 O5 100.18(11) . . ?
N3 Cu1 O5 75.51(10) . . ?
O1 Cu1 Ce 44.11(7) . . ?
N1 Cu1 Ce 128.01(8) . . ?
N2 Cu1 Ce 134.41(9) . . ?
N3 Cu1 Ce 61.85(8) . . ?
O5 Cu1 Ce 47.80(6) . . ?
C1 O1 Cu1 122.7(2) . . ?
C1 O1 Ce 127.4(2) . . ?
Cu1 O1 Ce 105.35(9) . . ?
O1 C1 C2 117.8(3) . . ?
O1 C1 C6 124.4(3) . . ?
C2 C1 C6 117.7(3) . . ?
C3 C2 C1 120.3(3) . . ?
C3 C2 H2 119.8 . . ?
C1 C2 H2 119.8 . . ?
C2 C3 C4 122.0(4) . . ?
C2 C3 H3 119.0 . . ?
C4 C3 H3 119.0 . . ?
C5 C4 C3 119.0(3) . . ?
C5 C4 H4 120.5 . . ?
C3 C4 H4 120.5 . . ?
C4 C5 C6 121.9(3) . . ?
C4 C5 H5 119.1 . . ?
C6 C5 H5 119.1 . . ?
C5 C6 C1 118.9(3) . . ?
C5 C6 C7 116.6(3) . . ?
C1 C6 C7 124.4(3) . . ?
N1 C7 C6 124.6(3) . . ?
N1 C7 H7 117.7 . . ?
C6 C7 H7 117.7 . . ?
C7 N1 C8 123.3(3) . . ?
C7 N1 Cu1 124.0(2) . . ?
C8 N1 Cu1 112.49(19) . . ?
N1 C8 C11 113.8(3) . . ?
N1 C8 C10 106.2(3) . . ?
C11 C8 C10 111.1(3) . . ?
N1 C8 C9 106.0(2) . . ?
C11 C8 C9 109.0(3) . . ?
C10 C8 C9 110.6(3) . . ?
N2 C9 C8 109.5(3) . . ?
N2 C9 H9A 109.8 . . ?
C8 C9 H9A 109.8 . . ?
N2 C9 H9B 109.8 . . ?
C8 C9 H9B 109.8 . . ?
H9A C9 H9B 108.2 . . ?
C8 C10 H10A 109.5 . . ?
C8 C10 H10B 109.5 . . ?
H10A C10 H10B 109.5 . . ?
C8 C10 H10C 109.5 . . ?
H10A C10 H10C 109.5 . . ?
H10B C10 H10C 109.5 . . ?
C8 C11 H11A 109.5 . . ?
C8 C11 H11B 109.5 . . ?
H11A C11 H11B 109.5 . . ?
C8 C11 H11C 109.5 . . ?
H11A C11 H11C 109.5 . . ?
H11B C11 H11C 109.5 . . ?
C12 N2 C9 129.5(3) . . ?
C12 N2 Cu1 115.4(2) . . ?
C9 N2 Cu1 114.1(2) . . ?
N2 C12 C13 113.9(3) . . ?
N2 C12 C14 125.1(3) . . ?
C13 C12 C14 120.9(3) . . ?
N3 C13 C12 114.2(3) . . ?
N3 C13 C15 121.1(3) . . ?
C12 C13 C15 124.6(3) . . ?
C12 C14 H14A 109.5 . . ?
C12 C14 H14B 109.5 . . ?
H14A C14 H14B 109.5 . . ?
C12 C14 H14C 109.5 . . ?
H14A C14 H14C 109.5 . . ?
H14B C14 H14C 109.5 . . ?
C13 C15 H15A 109.5 . . ?
C13 C15 H15B 109.5 . . ?
H15A C15 H15B 109.5 . . ?
C13 C15 H15C 109.5 . . ?
H15A C15 H15C 109.5 . . ?
H15B C15 H15C 109.5 . . ?
C13 N3 O3 121.4(3) . . ?
C13 N3 Cu1 113.9(2) . . ?
O3 N3 Cu1 124.27(19) . . ?
N3 O3 Ce 110.16(16) . . ?
O2 Cu2 N4 97.63(10) . . ?
O2 Cu2 N5 173.34(11) . . ?
N4 Cu2 N5 84.48(13) . . ?
O2 Cu2 N6 97.56(11) . . ?
N4 Cu2 N6 164.69(11) . . ?
N5 Cu2 N6 80.64(13) . . ?
O2 Cu2 O12 73.43(9) . . ?
N4 Cu2 O12 99.55(10) . . ?
N5 Cu2 O12 112.54(11) . . ?
N6 Cu2 O12 83.03(10) . . ?
O2 Cu2 Ce 44.55(6) . . ?
N4 Cu2 Ce 130.09(8) . . ?
N5 Cu2 Ce 137.34(10) . . ?
N6 Cu2 Ce 62.01(8) . . ?
O12 Cu2 Ce 46.90(10) . . ?
C16 O2 Cu2 123.19(19) . . ?
C16 O2 Ce 123.04(18) . . ?
Cu2 O2 Ce 104.31(9) . . ?
O2 C16 C17 118.4(3) . . ?
O2 C16 C21 124.0(3) . . ?
C17 C16 C21 117.6(3) . . ?
C18 C17 C16 121.8(3) . . ?
C18 C17 H17 119.1 . . ?
C16 C17 H17 119.1 . . ?
C17 C18 C19 120.6(3) . . ?
C17 C18 H18 119.7 . . ?
C19 C18 H18 119.7 . . ?
C20 C19 C18 119.0(3) . . ?
C20 C19 H19 120.5 . . ?
C18 C19 H19 120.5 . . ?
C19 C20 C21 121.8(3) . . ?
C19 C20 H20 119.1 . . ?
C21 C20 H20 119.1 . . ?
C20 C21 C16 119.1(3) . . ?
C20 C21 C22 115.8(3) . . ?
C16 C21 C22 125.0(3) . . ?
N4 C22 C21 126.1(3) . . ?
N4 C22 H22 117.0 . . ?
C21 C22 H22 117.0 . . ?
C22 N4 C23 122.2(3) . . ?
C22 N4 Cu2 123.5(2) . . ?
C23 N4 Cu2 113.6(2) . . ?
N4 C23 C26 112.5(3) . . ?
N4 C23 C25 106.8(3) . . ?
C26 C23 C25 111.7(3) . . ?
N4 C23 C24 107.0(3) . . ?
C26 C23 C24 109.2(3) . . ?
C25 C23 C24 109.6(3) . . ?
N5 C24 C23 108.7(3) . . ?
N5 C24 H24A 110.0 . . ?
C23 C24 H24A 110.0 . . ?
N5 C24 H24B 110.0 . . ?
C23 C24 H24B 110.0 . . ?
H24A C24 H24B 108.3 . . ?
C23 C25 H25A 109.5 . . ?
C23 C25 H25B 109.5 . . ?
H25A C25 H25B 109.5 . . ?
C23 C25 H25C 109.5 . . ?
H25A C25 H25C 109.5 . . ?
H25B C25 H25C 109.5 . . ?
C23 C26 H26A 109.5 . . ?
C23 C26 H26B 109.5 . . ?
H26A C26 H26B 109.5 . . ?
C23 C26 H26C 109.5 . . ?
H26A C26 H26C 109.5 . . ?
H26B C26 H26C 109.5 . . ?
C27 N5 C24 128.8(3) . . ?
C27 N5 Cu2 116.3(3) . . ?
C24 N5 Cu2 115.0(2) . . ?
N5 C27 C28 114.6(3) . . ?
N5 C27 C29 125.1(4) . . ?
C28 C27 C29 120.3(4) . . ?
N6 C28 C27 113.0(3) . . ?
N6 C28 C30 122.2(4) . . ?
C27 C28 C30 124.7(3) . . ?
C27 C29 H29A 109.5 . . ?
C27 C29 H29B 109.5 . . ?
H29A C29 H29B 109.5 . . ?
C27 C29 H29C 109.5 . . ?
H29A C29 H29C 109.5 . . ?
H29B C29 H29C 109.5 . . ?
C28 C30 H30A 109.5 . . ?
C28 C30 H30B 109.5 . . ?
H30A C30 H30B 109.5 . . ?
C28 C30 H30C 109.5 . . ?
H30A C30 H30C 109.5 . . ?
H30B C30 H30C 109.5 . . ?
C28 N6 O4 119.8(3) . . ?
C28 N6 Cu2 114.9(3) . . ?
O4 N6 Cu2 124.7(2) . . ?
N6 O4 Ce 113.67(19) . . ?
N7 O5 Cu1 118.7(2) . . ?
N7 O5 Ce 97.60(19) . . ?
Cu1 O5 Ce 87.27(8) . . ?
N7 O6 Ce 97.5(2) . . ?
O7 N7 O6 121.8(3) . . ?
O7 N7 O5 121.0(3) . . ?
O6 N7 O5 117.2(3) . . ?
N8 O8 Ce 97.24(18) . . ?
N8 O9 Ce 97.69(17) . . ?
O10 N8 O8 121.9(3) . . ?
O10 N8 O9 121.0(3) . . ?
O8 N8 O9 117.1(3) . . ?
N9 O11 Ce 96.9(2) . . ?
N9 O12 Cu2 124.9(2) . . ?
N9 O12 Ce 97.7(2) . . ?
Cu2 O12 Ce 88.50(9) . . ?
O13 N9 O11 122.5(4) . . ?
O13 N9 O12 121.2(4) . . ?
O11 N9 O12 116.3(3) . . ?

loop_
_geom_bond_atom_site_label_1
_geom_bond_atom_site_label_2
_geom_bond_distance
_geom_bond_site_symmetry_2
_geom_bond_publ_flag
Ce O4 2.410(2) . ?
Ce O3 2.486(2) . ?
Ce O1 2.603(2) . ?
Ce O2 2.604(2) . ?
Ce O12 2.627(3) . ?
Ce O9 2.642(2) . ?
Ce O8 2.652(3) . ?
Ce O11 2.657(3) . ?
Ce O5 2.675(3) . ?
Ce O6 2.694(3) . ?
Ce Cu2 3.5967(4) . ?
Ce Cu1 3.6070(5) . ?
Cu1 O1 1.901(2) . ?
Cu1 N1 1.924(3) . ?
Cu1 N2 1.927(3) . ?
Cu1 N3 1.968(3) . ?
Cu1 O5 2.550(3) . ?
O1 C1 1.322(4) . ?
C1 C2 1.414(5) . ?
C1 C6 1.430(4) . ?
C2 C3 1.368(5) . ?
C2 H2 0.9300 . ?
C3 C4 1.385(6) . ?
C3 H3 0.9300 . ?
C4 C5 1.357(6) . ?
C4 H4 0.9300 . ?
C5 C6 1.406(4) . ?
C5 H5 0.9300 . ?
C6 C7 1.449(5) . ?
C7 N1 1.273(4) . ?
C7 H7 0.9300 . ?
N1 C8 1.498(4) . ?
C8 C11 1.523(5) . ?
C8 C10 1.531(5) . ?
C8 C9 1.545(4) . ?
C9 N2 1.449(4) . ?
C9 H9A 0.9700 . ?
C9 H9B 0.9700 . ?
C10 H10A 0.9600 . ?
C10 H10B 0.9600 . ?
C10 H10C 0.9600 . ?
C11 H11A 0.9600 . ?
C11 H11B 0.9600 . ?
C11 H11C 0.9600 . ?
N2 C12 1.280(4) . ?
C12 C13 1.479(5) . ?
C12 C14 1.496(5) . ?
C13 N3 1.288(4) . ?
C13 C15 1.504(4) . ?
C14 H14A 0.9600 . ?
C14 H14B 0.9600 . ?
C14 H14C 0.9600 . ?
C15 H15A 0.9600 . ?
C15 H15B 0.9600 . ?
C15 H15C 0.9600 . ?
N3 O3 1.320(3) . ?
Cu2 O2 1.919(2) . ?
Cu2 N4 1.921(3) . ?
Cu2 N5 1.934(3) . ?
Cu2 N6 1.962(3) . ?
Cu2 O12 2.526(2) . ?
O2 C16 1.335(4) . ?
C16 C17 1.402(4) . ?
C16 C21 1.415(5) . ?
C17 C18 1.376(5) . ?
C17 H17 0.9300 . ?
C18 C19 1.384(5) . ?
C18 H18 0.9300 . ?
C19 C20 1.373(5) . ?
C19 H19 0.9300 . ?
C20 C21 1.405(5) . ?
C20 H20 0.9300 . ?
C21 C22 1.451(5) . ?
C22 N4 1.263(5) . ?
C22 H22 0.9300 . ?
N4 C23 1.506(4) . ?
C23 C26 1.525(5) . ?
C23 C25 1.523(5) . ?
C23 C24 1.538(5) . ?
C24 N5 1.455(5) . ?
C24 H24A 0.9700 . ?
C24 H24B 0.9700 . ?
C25 H25A 0.9600 . ?
C25 H25B 0.9600 . ?
C25 H25C 0.9600 . ?
C26 H26A 0.9600 . ?
C26 H26B 0.9600 . ?
C26 H26C 0.9600 . ?
N5 C27 1.270(5) . ?
C27 C28 1.484(6) . ?
C27 C29 1.494(5) . ?
C28 N6 1.297(4) . ?
C28 C30 1.496(6) . ?
C29 H29A 0.9600 . ?
C29 H29B 0.9600 . ?
C29 H29C 0.9600 . ?
C30 H30A 0.9600 . ?
C30 H30B 0.9600 . ?
C30 H30C 0.9600 . ?
N6 O4 1.332(4) . ?
O5 N7 1.275(4) . ?
O6 N7 1.246(4) . ?
N7 O7 1.223(4) . ?
O8 N8 1.261(3) . ?
O9 N8 1.263(4) . ?
N8 O10 1.219(4) . ?
O11 N9 1.255(5) . ?
O12 N9 1.277(4) . ?
N9 O13 1.206(4) . ?
